data_7707935
loop_
_publ_author_name
'Abeynayake, Niroshani S.'
'Zamora-Moreno, Julio'
'Gorla, Saidulu'
'Donnadieu, Bruno'
'Mu\~noz-Hern\'andez, Miguel A'
'Montiel-Palma, Virginia'

_publ_section_title
;
 14-Electron Rh and Ir silylphosphine complexes and their catalytic
 activity in alkene functionalization with hydrosilanes.
;
_journal_issue 34
_journal_name_full 'Dalton transactions (Cambridge, England : 2003)'
_journal_page_first 11783
_journal_page_last 11792
_journal_paper_doi 10.1039/d1dt00677k
_journal_volume 50
_journal_year 2021
_chemical_absolute_configuration ad
_chemical_formula_moiety 'C32 H45 Br P Rh Si2'
_chemical_formula_sum 'C32 H45 Br P Rh Si2'
_chemical_formula_weight 699.65
_space_group_crystal_system tetragonal
_space_group_IT_number 76
_space_group_name_Hall 'P 4w'
_space_group_name_H-M_alt 'P 41'
_atom_sites_solution_hydrogens geom
_audit_creation_method SHELXL-2018/3
_audit_update_record
;
2020-09-08 deposited with the CCDC.	2021-07-27 downloaded from the CCDC.
;
_cell_angle_alpha 90
_cell_angle_beta 90
_cell_angle_gamma 90
_cell_formula_units_Z 4
_cell_length_a 11.4574(11)
_cell_length_b 11.4574(11)
_cell_length_c 24.066(4)
_cell_measurement_reflns_used 1105
_cell_measurement_temperature 100(2)
_cell_measurement_theta_max 27.572
_cell_measurement_theta_min 1.969
_cell_volume 3159.2(7)
_computing_cell_refinement 'APEX3 v2019.1.0'
_computing_data_collection 'APEX3 v2019.1.0'
_computing_data_reduction 'Saint, APEX v2019.1.0.'
_computing_molecular_graphics 'Mercury V.4.2.0,POV-Ray v 3.7'
_computing_publication_material 'APEX3 v2019.1.0'
_computing_structure_refinement SHELXTL-2018/3
_computing_structure_solution SHELXT
_diffrn_ambient_temperature 100(2)
_diffrn_measured_fraction_theta_full 0.999
_diffrn_measured_fraction_theta_max 0.998
_diffrn_measurement_device_type 'Bruker AXS D8 Venture  '
_diffrn_measurement_method 'profile data from \q/2\q scans'
_diffrn_radiation_type MoK\a
_diffrn_radiation_wavelength 0.71073
_diffrn_reflns_av_R_equivalents 0.0326
_diffrn_reflns_av_unetI/netI 0.0318
_diffrn_reflns_Laue_measured_fraction_full 0.999
_diffrn_reflns_Laue_measured_fraction_max 0.998
_diffrn_reflns_limit_h_max 14
_diffrn_reflns_limit_h_min -14
_diffrn_reflns_limit_k_max 14
_diffrn_reflns_limit_k_min -14
_diffrn_reflns_limit_l_max 31
_diffrn_reflns_limit_l_min -31
_diffrn_reflns_number 40461
_diffrn_reflns_point_group_measured_fraction_full 0.942
_diffrn_reflns_point_group_measured_fraction_max 0.949
_diffrn_reflns_theta_full 25.242
_diffrn_reflns_theta_max 27.572
_diffrn_reflns_theta_min 1.969
_exptl_absorpt_coefficient_mu 1.952
_exptl_absorpt_correction_T_max 0.599
_exptl_absorpt_correction_T_min 0.398
_exptl_absorpt_correction_type multi-scan
_exptl_absorpt_process_details Sadabs
_exptl_crystal_colour colorless
_exptl_crystal_density_diffrn 1.471
_exptl_crystal_description 'prism frag'
_exptl_crystal_F_000 1440
_exptl_crystal_size_max 0.579
_exptl_crystal_size_mid 0.452
_exptl_crystal_size_min 0.293
_refine_diff_density_max 0.542
_refine_diff_density_min -0.337
_refine_diff_density_rms 0.052
_refine_ls_abs_structure_details
;
 Refined as an inversion twin.
;
_refine_ls_abs_structure_Flack 0.052(6)
_refine_ls_extinction_coef 0.0030(2)
_refine_ls_extinction_expression Fc^*^=kFc[1+0.001xFc^2^\l^3^/sin(2\q)]^-1/4^
_refine_ls_extinction_method 'SHELXL-2018/3 (Sheldrick 2018)'
_refine_ls_goodness_of_fit_ref 1.051
_refine_ls_hydrogen_treatment constr
_refine_ls_matrix_type full
_refine_ls_number_parameters 344
_refine_ls_number_reflns 6936
_refine_ls_number_restraints 1
_refine_ls_restrained_S_all 1.051
_refine_ls_R_factor_all 0.0172
_refine_ls_R_factor_gt 0.0169
_refine_ls_shift/su_max 0.001
_refine_ls_shift/su_mean 0.000
_refine_ls_structure_factor_coef Fsqd
_refine_ls_weighting_details 'w=1/[\s^2^(Fo^2^)+(0.0179P)^2^+0.2739P] where P=(Fo^2^+2Fc^2^)/3'
_refine_ls_weighting_scheme calc
_refine_ls_wR_factor_gt 0.0405
_refine_ls_wR_factor_ref 0.0406
_reflns_Friedel_coverage 0.857
_reflns_Friedel_fraction_full 0.883
_reflns_Friedel_fraction_max 0.897
_reflns_number_gt 6838
_reflns_number_total 6936
_reflns_threshold_expression 'I > 2\s(I)'
_cod_data_source_file d1dt00677k2.cif
_cod_data_source_block Rh3
_cod_depositor_comments 'Adding full bibliography for 7707933--7707936.cif.'
_cod_original_cell_volume 3159.3(8)
_cod_database_code 7707935
_shelx_space_group_comment
;
The symmetry employed for this shelxl refinement is uniquely defined
by the following loop, which should always be used as a source of
symmetry information in preference to the above space-group names.
They are only intended as comments.
;
_shelx_estimated_absorpt_t_min 0.398
_shelx_estimated_absorpt_t_max 0.599

loop_
_space_group_symop_operation_xyz
'x, y, z'
'-x, -y, z+1/2'
'-y, x, z+1/4'
'y, -x, z+3/4'

loop_
_atom_site_label
_atom_site_type_symbol
_atom_site_fract_x
_atom_site_fract_y
_atom_site_fract_z
_atom_site_U_iso_or_equiv
_atom_site_adp_type
_atom_site_occupancy
_atom_site_site_symmetry_order
_atom_site_calc_flag
_atom_site_refinement_flags_posn
_atom_site_refinement_flags_adp
_atom_site_refinement_flags_occupancy
_atom_site_disorder_assembly
_atom_site_disorder_group
Rh1 Rh 0.04082(2) 0.49968(2) 0.57660(2) 0.01178(5) Uani 1 1 d . . . . .
Br1 Br 0.04961(2) 0.53688(2) 0.67613(2) 0.02238(6) Uani 1 1 d . . . . .
P1 P 0.00520(5) 0.42400(5) 0.49409(2) 0.01206(11) Uani 1 1 d . . . . .
Si1 Si 0.23461(5) 0.50868(6) 0.55403(3) 0.01344(12) Uani 1 1 d . . . . .
Si2 Si -0.02110(5) 0.67510(5) 0.54220(3) 0.01355(12) Uani 1 1 d . . . . .
C1 C 0.2657(2) 0.4598(2) 0.47989(10) 0.0167(5) Uani 1 1 d . . . . .
H1A H 0.227091 0.514355 0.453811 0.020 Uiso 1 1 calc R U . . .
H1B H 0.350816 0.463963 0.473095 0.020 Uiso 1 1 calc R U . . .
C2 C 0.2244(2) 0.3383(2) 0.46806(10) 0.0173(5) Uani 1 1 d . . . . .
C3 C 0.3024(2) 0.2509(3) 0.45240(11) 0.0226(5) Uani 1 1 d . . . . .
H3 H 0.382570 0.269679 0.447898 0.027 Uiso 1 1 calc R U . . .
C4 C 0.2658(3) 0.1377(3) 0.44328(11) 0.0256(6) Uani 1 1 d . . . . .
H4 H 0.320959 0.079237 0.433649 0.031 Uiso 1 1 calc R U . . .
C5 C 0.1493(3) 0.1094(2) 0.44813(12) 0.0254(6) Uani 1 1 d . . . . .
H5 H 0.123867 0.031954 0.440996 0.031 Uiso 1 1 calc R U . . .
C6 C 0.0694(2) 0.1944(2) 0.46346(10) 0.0191(5) Uani 1 1 d . . . . .
H6 H -0.010796 0.174660 0.467098 0.023 Uiso 1 1 calc R U . . .
C7 C 0.1060(2) 0.3090(2) 0.47361(10) 0.0153(4) Uani 1 1 d . . . . .
C8 C -0.0052(2) 0.5046(2) 0.42892(11) 0.0142(4) Uani 1 1 d . . . . .
C9 C -0.0267(2) 0.4373(2) 0.38104(10) 0.0170(5) Uani 1 1 d . . . . .
H9 H -0.036503 0.355259 0.384628 0.020 Uiso 1 1 calc R U . . .
C10 C -0.0340(2) 0.4875(2) 0.32912(12) 0.0207(5) Uani 1 1 d . . . . .
H10 H -0.047800 0.440532 0.297259 0.025 Uiso 1 1 calc R U . . .
C11 C -0.0208(2) 0.6068(2) 0.32392(12) 0.0232(5) Uani 1 1 d . . . . .
H11 H -0.026213 0.642500 0.288390 0.028 Uiso 1 1 calc R U . . .
C12 C 0.0001(2) 0.6740(2) 0.37044(11) 0.0196(5) Uani 1 1 d . . . . .
H12 H 0.008055 0.756044 0.366141 0.023 Uiso 1 1 calc R U . . .
C13 C 0.01002(19) 0.6258(2) 0.42389(10) 0.0150(4) Uani 1 1 d . . . . .
C14 C 0.0421(2) 0.7056(2) 0.47121(10) 0.0169(5) Uani 1 1 d . . . . .
H14A H 0.019123 0.785841 0.460589 0.020 Uiso 1 1 calc R U . . .
H14B H 0.128191 0.704975 0.474727 0.020 Uiso 1 1 calc R U . . .
C15 C -0.1338(2) 0.3496(2) 0.50199(10) 0.0154(4) Uani 1 1 d . . . . .
C16 C -0.2317(2) 0.3714(2) 0.46941(11) 0.0183(5) Uani 1 1 d . . . . .
H16 H -0.227702 0.426665 0.440040 0.022 Uiso 1 1 calc R U . . .
C17 C -0.3357(2) 0.3120(2) 0.47991(12) 0.0238(5) Uani 1 1 d . . . . .
H17 H -0.402573 0.327648 0.457822 0.029 Uiso 1 1 calc R U . . .
C18 C -0.3422(2) 0.2309(2) 0.52204(13) 0.0259(6) Uani 1 1 d . . . . .
H18 H -0.412702 0.189144 0.528093 0.031 Uiso 1 1 calc R U . . .
C19 C -0.2462(3) 0.2099(3) 0.55558(12) 0.0256(6) Uani 1 1 d . . . . .
H19 H -0.251275 0.155188 0.585128 0.031 Uiso 1 1 calc R U . . .
C20 C -0.1429(2) 0.2692(2) 0.54586(11) 0.0206(5) Uani 1 1 d . . . . .
H20 H -0.077370 0.255379 0.569130 0.025 Uiso 1 1 calc R U . . .
C21 C 0.3109(2) 0.6547(2) 0.56465(10) 0.0171(5) Uani 1 1 d . . . . .
H21 H 0.252455 0.717106 0.556353 0.020 Uiso 1 1 calc R U . . .
C22 C 0.4135(2) 0.6719(3) 0.52434(13) 0.0274(6) Uani 1 1 d . . . . .
H22A H 0.452068 0.746337 0.532296 0.041 Uiso 1 1 calc R U . . .
H22B H 0.384288 0.672292 0.486058 0.041 Uiso 1 1 calc R U . . .
H22C H 0.469452 0.607925 0.528941 0.041 Uiso 1 1 calc R U . . .
C23 C 0.3505(2) 0.6721(3) 0.62464(12) 0.0262(6) Uani 1 1 d . . . . .
H23A H 0.413371 0.617024 0.633213 0.039 Uiso 1 1 calc R U . . .
H23B H 0.284553 0.658364 0.649749 0.039 Uiso 1 1 calc R U . . .
H23C H 0.378885 0.752147 0.629464 0.039 Uiso 1 1 calc R U . . .
C24 C 0.2969(2) 0.3958(2) 0.60338(11) 0.0223(5) Uani 1 1 d . . . . .
H24 H 0.301084 0.433603 0.640777 0.027 Uiso 1 1 calc R U . . .
C25 C 0.4222(3) 0.3627(3) 0.58747(13) 0.0351(7) Uani 1 1 d . . . . .
H25A H 0.452510 0.305499 0.614101 0.053 Uiso 1 1 calc R U . . .
H25B H 0.471498 0.432602 0.588052 0.053 Uiso 1 1 calc R U . . .
H25C H 0.422809 0.328793 0.550078 0.053 Uiso 1 1 calc R U . . .
C26 C 0.2225(3) 0.2861(2) 0.61019(13) 0.0304(7) Uani 1 1 d . . . . .
H26A H 0.218717 0.244314 0.574717 0.046 Uiso 1 1 calc R U . . .
H26B H 0.143493 0.308249 0.621757 0.046 Uiso 1 1 calc R U . . .
H26C H 0.257449 0.235506 0.638467 0.046 Uiso 1 1 calc R U . . .
C27 C 0.0215(2) 0.8026(2) 0.58942(11) 0.0192(5) Uani 1 1 d . . . . .
H27 H 0.100005 0.783225 0.605076 0.023 Uiso 1 1 calc R U . . .
C28 C -0.0594(2) 0.8214(3) 0.63899(12) 0.0273(6) Uani 1 1 d . . . . .
H28A H -0.025411 0.879785 0.663942 0.041 Uiso 1 1 calc R U . . .
H28B H -0.069339 0.747598 0.659029 0.041 Uiso 1 1 calc R U . . .
H28C H -0.135580 0.848854 0.625810 0.041 Uiso 1 1 calc R U . . .
C29 C 0.0360(3) 0.9173(2) 0.55713(13) 0.0288(6) Uani 1 1 d . . . . .
H29A H -0.035976 0.934367 0.536685 0.043 Uiso 1 1 calc R U . . .
H29B H 0.100992 0.909852 0.530886 0.043 Uiso 1 1 calc R U . . .
H29C H 0.052279 0.980992 0.583201 0.043 Uiso 1 1 calc R U . . .
C30 C -0.1847(2) 0.6622(2) 0.53186(11) 0.0186(5) Uani 1 1 d . . . . .
H30 H -0.195815 0.607957 0.499731 0.022 Uiso 1 1 calc R U . . .
C31 C -0.2496(2) 0.6063(3) 0.58109(13) 0.0277(6) Uani 1 1 d . . . . .
H31A H -0.244267 0.657742 0.613524 0.042 Uiso 1 1 calc R U . . .
H31B H -0.214030 0.530738 0.589885 0.042 Uiso 1 1 calc R U . . .
H31C H -0.331764 0.594848 0.571215 0.042 Uiso 1 1 calc R U . . .
C32 C -0.2407(2) 0.7780(3) 0.51461(14) 0.0276(6) Uani 1 1 d . . . . .
H32A H -0.323414 0.765463 0.506251 0.041 Uiso 1 1 calc R U . . .
H32B H -0.201036 0.808309 0.481525 0.041 Uiso 1 1 calc R U . . .
H32C H -0.233298 0.834444 0.545016 0.041 Uiso 1 1 calc R U . . .

loop_
_atom_site_aniso_label
_atom_site_aniso_U_11
_atom_site_aniso_U_22
_atom_site_aniso_U_33
_atom_site_aniso_U_23
_atom_site_aniso_U_13
_atom_site_aniso_U_12
Rh1 0.01222(8) 0.01330(9) 0.00982(8) 0.00001(6) 0.00071(6) -0.00112(6)
Br1 0.03146(14) 0.02513(13) 0.01054(11) -0.00215(10) 0.00149(10) -0.00669(10)
P1 0.0114(3) 0.0140(3) 0.0108(3) 0.0000(2) -0.0001(2) -0.0002(2)
Si1 0.0120(3) 0.0159(3) 0.0124(3) -0.0002(2) -0.0010(2) 0.0007(2)
Si2 0.0119(3) 0.0142(3) 0.0146(3) -0.0011(2) 0.0003(2) 0.0010(2)
C1 0.0124(10) 0.0240(12) 0.0137(11) -0.0014(9) 0.0008(8) 0.0009(9)
C2 0.0183(11) 0.0217(12) 0.0119(10) -0.0015(9) 0.0001(9) 0.0027(9)
C3 0.0191(12) 0.0335(14) 0.0152(12) -0.0044(10) -0.0021(10) 0.0082(10)
C4 0.0311(14) 0.0277(13) 0.0180(12) -0.0035(10) -0.0009(10) 0.0133(11)
C5 0.0376(15) 0.0183(12) 0.0204(12) -0.0017(10) -0.0027(11) 0.0053(11)
C6 0.0240(12) 0.0179(11) 0.0155(11) -0.0009(9) -0.0016(9) 0.0009(9)
C7 0.0172(11) 0.0162(11) 0.0126(10) -0.0013(9) -0.0002(8) 0.0033(8)
C8 0.0103(10) 0.0207(11) 0.0116(10) 0.0014(9) 0.0001(8) 0.0016(8)
C9 0.0153(11) 0.0220(11) 0.0138(12) 0.0000(9) -0.0001(9) 0.0022(9)
C10 0.0197(11) 0.0300(13) 0.0125(12) -0.0017(11) 0.0001(10) -0.0005(9)
C11 0.0201(11) 0.0331(14) 0.0162(11) 0.0075(11) -0.0013(10) -0.0018(10)
C12 0.0173(12) 0.0230(12) 0.0184(12) 0.0073(10) -0.0009(9) -0.0019(9)
C13 0.0094(9) 0.0196(11) 0.0161(11) 0.0012(10) 0.0001(9) -0.0005(8)
C14 0.0173(11) 0.0167(11) 0.0167(11) 0.0018(9) -0.0003(9) -0.0023(9)
C15 0.0147(10) 0.0163(10) 0.0151(11) -0.0035(9) 0.0012(9) -0.0011(8)
C16 0.0149(11) 0.0217(12) 0.0184(11) -0.0020(10) 0.0004(9) -0.0006(9)
C17 0.0150(11) 0.0303(14) 0.0262(13) -0.0041(11) -0.0001(10) -0.0017(10)
C18 0.0194(12) 0.0285(13) 0.0298(14) -0.0048(12) 0.0061(11) -0.0092(10)
C19 0.0278(13) 0.0244(13) 0.0245(13) 0.0027(10) 0.0058(11) -0.0068(10)
C20 0.0211(12) 0.0208(12) 0.0198(12) 0.0008(10) -0.0017(10) -0.0042(9)
C21 0.0138(10) 0.0202(11) 0.0172(12) -0.0010(9) -0.0006(9) -0.0032(8)
C22 0.0217(12) 0.0315(14) 0.0291(14) -0.0054(12) 0.0074(11) -0.0101(10)
C23 0.0280(13) 0.0289(14) 0.0217(13) -0.0042(10) -0.0057(11) -0.0064(11)
C24 0.0270(13) 0.0247(13) 0.0151(12) 0.0009(10) -0.0039(10) 0.0089(10)
C25 0.0308(15) 0.0476(18) 0.0268(15) 0.0000(13) -0.0084(12) 0.0211(13)
C26 0.0507(18) 0.0180(13) 0.0227(14) 0.0036(11) -0.0059(13) 0.0079(12)
C27 0.0182(11) 0.0175(11) 0.0219(13) -0.0042(9) -0.0020(9) 0.0013(9)
C28 0.0267(13) 0.0286(14) 0.0267(14) -0.0121(12) 0.0008(11) 0.0048(11)
C29 0.0322(14) 0.0176(12) 0.0365(15) -0.0021(11) -0.0076(12) -0.0026(10)
C30 0.0142(10) 0.0212(11) 0.0203(12) -0.0036(10) -0.0018(9) 0.0029(8)
C31 0.0160(11) 0.0400(15) 0.0270(14) -0.0041(13) 0.0049(11) -0.0031(10)
C32 0.0191(12) 0.0275(14) 0.0361(16) -0.0054(12) -0.0078(11) 0.0084(10)

loop_
_atom_type_symbol
_atom_type_description
_atom_type_scat_dispersion_real
_atom_type_scat_dispersion_imag
_atom_type_scat_source
C C 0.0033 0.0016 'International Tables Vol C Tables 4.2.6.8 and 6.1.1.4'
H H 0.0000 0.0000 'International Tables Vol C Tables 4.2.6.8 and 6.1.1.4'
Br Br -0.2901 2.4595 'International Tables Vol C Tables 4.2.6.8 and 6.1.1.4'
P P 0.1023 0.0942 'International Tables Vol C Tables 4.2.6.8 and 6.1.1.4'
Rh Rh -1.1178 0.9187 'International Tables Vol C Tables 4.2.6.8 and 6.1.1.4'
Si Si 0.0817 0.0704 'International Tables Vol C Tables 4.2.6.8 and 6.1.1.4'

loop_
_geom_angle_atom_site_label_1
_geom_angle_atom_site_label_2
_geom_angle_atom_site_label_3
_geom_angle
_geom_angle_site_symmetry_1
_geom_angle_site_symmetry_3
_geom_angle_publ_flag
P1 Rh1 Si2 87.83(2) . . ?
P1 Rh1 Si1 89.05(2) . . ?
Si2 Rh1 Si1 100.11(2) . . ?
P1 Rh1 Br1 164.243(19) . . ?
Si2 Rh1 Br1 102.429(19) . . ?
Si1 Rh1 Br1 100.692(19) . . ?
C15 P1 C7 104.16(11) . . ?
C15 P1 C8 105.69(11) . . ?
C7 P1 C8 100.11(11) . . ?
C15 P1 Rh1 104.63(8) . . ?
C7 P1 Rh1 114.28(8) . . ?
C8 P1 Rh1 125.96(9) . . ?
C24 Si1 C1 108.43(11) . . ?
C24 Si1 C21 110.03(12) . . ?
C1 Si1 C21 107.36(11) . . ?
C24 Si1 Rh1 100.70(9) . . ?
C1 Si1 Rh1 113.00(8) . . ?
C21 Si1 Rh1 116.94(8) . . ?
C14 Si2 C30 105.95(11) . . ?
C14 Si2 C27 107.35(11) . . ?
C30 Si2 C27 112.92(11) . . ?
C14 Si2 Rh1 111.80(8) . . ?
C30 Si2 Rh1 106.59(8) . . ?
C27 Si2 Rh1 112.13(8) . . ?
C2 C1 Si1 113.11(17) . . ?
C2 C1 H1A 109.0 . . ?
Si1 C1 H1A 109.0 . . ?
C2 C1 H1B 109.0 . . ?
Si1 C1 H1B 109.0 . . ?
H1A C1 H1B 107.8 . . ?
C3 C2 C7 118.2(2) . . ?
C3 C2 C1 121.1(2) . . ?
C7 C2 C1 120.7(2) . . ?
C4 C3 C2 121.5(3) . . ?
C4 C3 H3 119.2 . . ?
C2 C3 H3 119.2 . . ?
C5 C4 C3 120.1(2) . . ?
C5 C4 H4 120.0 . . ?
C3 C4 H4 120.0 . . ?
C4 C5 C6 119.8(3) . . ?
C4 C5 H5 120.1 . . ?
C6 C5 H5 120.1 . . ?
C5 C6 C7 120.5(2) . . ?
C5 C6 H6 119.8 . . ?
C7 C6 H6 119.8 . . ?
C6 C7 C2 119.8(2) . . ?
C6 C7 P1 122.44(19) . . ?
C2 C7 P1 117.72(18) . . ?
C13 C8 C9 119.5(2) . . ?
C13 C8 P1 124.52(19) . . ?
C9 C8 P1 115.91(19) . . ?
C10 C9 C8 121.5(2) . . ?
C10 C9 H9 119.2 . . ?
C8 C9 H9 119.2 . . ?
C9 C10 C11 119.3(3) . . ?
C9 C10 H10 120.4 . . ?
C11 C10 H10 120.4 . . ?
C12 C11 C10 119.9(3) . . ?
C12 C11 H11 120.1 . . ?
C10 C11 H11 120.1 . . ?
C11 C12 C13 122.5(2) . . ?
C11 C12 H12 118.7 . . ?
C13 C12 H12 118.7 . . ?
C12 C13 C8 117.2(2) . . ?
C12 C13 C14 118.3(2) . . ?
C8 C13 C14 124.4(2) . . ?
C13 C14 Si2 118.58(17) . . ?
C13 C14 H14A 107.7 . . ?
Si2 C14 H14A 107.7 . . ?
C13 C14 H14B 107.7 . . ?
Si2 C14 H14B 107.7 . . ?
H14A C14 H14B 107.1 . . ?
C16 C15 C20 118.8(2) . . ?
C16 C15 P1 124.28(19) . . ?
C20 C15 P1 116.82(18) . . ?
C15 C16 C17 119.9(2) . . ?
C15 C16 H16 120.1 . . ?
C17 C16 H16 120.1 . . ?
C18 C17 C16 120.6(3) . . ?
C18 C17 H17 119.7 . . ?
C16 C17 H17 119.7 . . ?
C17 C18 C19 120.2(2) . . ?
C17 C18 H18 119.9 . . ?
C19 C18 H18 119.9 . . ?
C20 C19 C18 119.7(3) . . ?
C20 C19 H19 120.2 . . ?
C18 C19 H19 120.2 . . ?
C19 C20 C15 120.8(2) . . ?
C19 C20 H20 119.6 . . ?
C15 C20 H20 119.6 . . ?
C23 C21 C22 110.7(2) . . ?
C23 C21 Si1 112.23(18) . . ?
C22 C21 Si1 112.26(17) . . ?
C23 C21 H21 107.1 . . ?
C22 C21 H21 107.1 . . ?
Si1 C21 H21 107.1 . . ?
C21 C22 H22A 109.5 . . ?
C21 C22 H22B 109.5 . . ?
H22A C22 H22B 109.5 . . ?
C21 C22 H22C 109.5 . . ?
H22A C22 H22C 109.5 . . ?
H22B C22 H22C 109.5 . . ?
C21 C23 H23A 109.5 . . ?
C21 C23 H23B 109.5 . . ?
H23A C23 H23B 109.5 . . ?
C21 C23 H23C 109.5 . . ?
H23A C23 H23C 109.5 . . ?
H23B C23 H23C 109.5 . . ?
C26 C24 C25 110.2(2) . . ?
C26 C24 Si1 114.74(19) . . ?
C25 C24 Si1 111.4(2) . . ?
C26 C24 H24 106.7 . . ?
C25 C24 H24 106.7 . . ?
Si1 C24 H24 106.7 . . ?
C24 C25 H25A 109.5 . . ?
C24 C25 H25B 109.5 . . ?
H25A C25 H25B 109.5 . . ?
C24 C25 H25C 109.5 . . ?
H25A C25 H25C 109.5 . . ?
H25B C25 H25C 109.5 . . ?
C24 C26 H26A 109.5 . . ?
C24 C26 H26B 109.5 . . ?
H26A C26 H26B 109.5 . . ?
C24 C26 H26C 109.5 . . ?
H26A C26 H26C 109.5 . . ?
H26B C26 H26C 109.5 . . ?
C28 C27 C29 109.9(2) . . ?
C28 C27 Si2 114.62(18) . . ?
C29 C27 Si2 112.35(19) . . ?
C28 C27 H27 106.5 . . ?
C29 C27 H27 106.5 . . ?
Si2 C27 H27 106.5 . . ?
C27 C28 H28A 109.5 . . ?
C27 C28 H28B 109.5 . . ?
H28A C28 H28B 109.5 . . ?
C27 C28 H28C 109.5 . . ?
H28A C28 H28C 109.5 . . ?
H28B C28 H28C 109.5 . . ?
C27 C29 H29A 109.5 . . ?
C27 C29 H29B 109.5 . . ?
H29A C29 H29B 109.5 . . ?
C27 C29 H29C 109.5 . . ?
H29A C29 H29C 109.5 . . ?
H29B C29 H29C 109.5 . . ?
C32 C30 C31 111.6(2) . . ?
C32 C30 Si2 112.43(18) . . ?
C31 C30 Si2 114.14(18) . . ?
C32 C30 H30 106.0 . . ?
C31 C30 H30 106.0 . . ?
Si2 C30 H30 106.0 . . ?
C30 C31 H31A 109.5 . . ?
C30 C31 H31B 109.5 . . ?
H31A C31 H31B 109.5 . . ?
C30 C31 H31C 109.5 . . ?
H31A C31 H31C 109.5 . . ?
H31B C31 H31C 109.5 . . ?
C30 C32 H32A 109.5 . . ?
C30 C32 H32B 109.5 . . ?
H32A C32 H32B 109.5 . . ?
C30 C32 H32C 109.5 . . ?
H32A C32 H32C 109.5 . . ?
H32B C32 H32C 109.5 . . ?

loop_
_geom_bond_atom_site_label_1
_geom_bond_atom_site_label_2
_geom_bond_distance
_geom_bond_site_symmetry_2
_geom_bond_publ_flag
Rh1 P1 2.2050(7) . ?
Rh1 Si2 2.2865(7) . ?
Rh1 Si1 2.2882(7) . ?
Rh1 Br1 2.4349(5) . ?
P1 C15 1.817(2) . ?
P1 C7 1.820(2) . ?
P1 C8 1.824(3) . ?
Si1 C24 1.895(3) . ?
Si1 C1 1.904(2) . ?
Si1 C21 1.904(2) . ?
Si2 C14 1.888(3) . ?
Si2 C30 1.897(2) . ?
Si2 C27 1.914(3) . ?
C1 C2 1.497(3) . ?
C1 H1A 0.9900 . ?
C1 H1B 0.9900 . ?
C2 C3 1.394(4) . ?
C2 C7 1.404(3) . ?
C3 C4 1.381(4) . ?
C3 H3 0.9500 . ?
C4 C5 1.378(4) . ?
C4 H4 0.9500 . ?
C5 C6 1.386(4) . ?
C5 H5 0.9500 . ?
C6 C7 1.400(3) . ?
C6 H6 0.9500 . ?
C8 C13 1.405(3) . ?
C8 C9 1.409(4) . ?
C9 C10 1.378(4) . ?
C9 H9 0.9500 . ?
C10 C11 1.381(4) . ?
C10 H10 0.9500 . ?
C11 C12 1.380(4) . ?
C11 H11 0.9500 . ?
C12 C13 1.404(3) . ?
C12 H12 0.9500 . ?
C13 C14 1.506(3) . ?
C14 H14A 0.9900 . ?
C14 H14B 0.9900 . ?
C15 C16 1.391(3) . ?
C15 C20 1.405(4) . ?
C16 C17 1.395(3) . ?
C16 H16 0.9500 . ?
C17 C18 1.377(4) . ?
C17 H17 0.9500 . ?
C18 C19 1.385(4) . ?
C18 H18 0.9500 . ?
C19 C20 1.385(4) . ?
C19 H19 0.9500 . ?
C20 H20 0.9500 . ?
C21 C23 1.526(4) . ?
C21 C22 1.537(3) . ?
C21 H21 1.0000 . ?
C22 H22A 0.9800 . ?
C22 H22B 0.9800 . ?
C22 H22C 0.9800 . ?
C23 H23A 0.9800 . ?
C23 H23B 0.9800 . ?
C23 H23C 0.9800 . ?
C24 C26 1.527(4) . ?
C24 C25 1.534(4) . ?
C24 H24 1.0000 . ?
C25 H25A 0.9800 . ?
C25 H25B 0.9800 . ?
C25 H25C 0.9800 . ?
C26 H26A 0.9800 . ?
C26 H26B 0.9800 . ?
C26 H26C 0.9800 . ?
C27 C28 1.526(4) . ?
C27 C29 1.536(4) . ?
C27 H27 1.0000 . ?
C28 H28A 0.9800 . ?
C28 H28B 0.9800 . ?
C28 H28C 0.9800 . ?
C29 H29A 0.9800 . ?
C29 H29B 0.9800 . ?
C29 H29C 0.9800 . ?
C30 C32 1.531(4) . ?
C30 C31 1.538(4) . ?
C30 H30 1.0000 . ?
C31 H31A 0.9800 . ?
C31 H31B 0.9800 . ?
C31 H31C 0.9800 . ?
C32 H32A 0.9800 . ?
C32 H32B 0.9800 . ?
C32 H32C 0.9800 . ?

loop_
_geom_torsion_atom_site_label_1
_geom_torsion_atom_site_label_2
_geom_torsion_atom_site_label_3
_geom_torsion_atom_site_label_4
_geom_torsion
_geom_torsion_site_symmetry_1
_geom_torsion_site_symmetry_2
_geom_torsion_site_symmetry_3
_geom_torsion_site_symmetry_4
_geom_torsion_publ_flag
Si1 C1 C2 C3 -119.0(2) . . . . ?
Si1 C1 C2 C7 59.6(3) . . . . ?
C7 C2 C3 C4 -1.0(4) . . . . ?
C1 C2 C3 C4 177.7(2) . . . . ?
C2 C3 C4 C5 1.8(4) . . . . ?
C3 C4 C5 C6 -1.5(4) . . . . ?
C4 C5 C6 C7 0.5(4) . . . . ?
C5 C6 C7 C2 0.2(4) . . . . ?
C5 C6 C7 P1 -179.8(2) . . . . ?
C3 C2 C7 C6 0.0(4) . . . . ?
C1 C2 C7 C6 -178.7(2) . . . . ?
C3 C2 C7 P1 179.99(19) . . . . ?
C1 C2 C7 P1 1.3(3) . . . . ?
C15 P1 C7 C6 4.4(2) . . . . ?
C8 P1 C7 C6 -104.7(2) . . . . ?
Rh1 P1 C7 C6 118.0(2) . . . . ?
C15 P1 C7 C2 -175.57(19) . . . . ?
C8 P1 C7 C2 75.3(2) . . . . ?
Rh1 P1 C7 C2 -62.0(2) . . . . ?
C15 P1 C8 C13 122.7(2) . . . . ?
C7 P1 C8 C13 -129.3(2) . . . . ?
Rh1 P1 C8 C13 0.9(2) . . . . ?
C15 P1 C8 C9 -59.2(2) . . . . ?
C7 P1 C8 C9 48.7(2) . . . . ?
Rh1 P1 C8 C9 178.93(14) . . . . ?
C13 C8 C9 C10 -0.4(4) . . . . ?
P1 C8 C9 C10 -178.56(19) . . . . ?
C8 C9 C10 C11 -0.6(4) . . . . ?
C9 C10 C11 C12 0.5(4) . . . . ?
C10 C11 C12 C13 0.7(4) . . . . ?
C11 C12 C13 C8 -1.6(4) . . . . ?
C11 C12 C13 C14 175.4(2) . . . . ?
C9 C8 C13 C12 1.4(3) . . . . ?
P1 C8 C13 C12 179.43(18) . . . . ?
C9 C8 C13 C14 -175.3(2) . . . . ?
P1 C8 C13 C14 2.7(3) . . . . ?
C12 C13 C14 Si2 146.34(19) . . . . ?
C8 C13 C14 Si2 -37.0(3) . . . . ?
C30 Si2 C14 C13 -52.0(2) . . . . ?
C27 Si2 C14 C13 -172.96(18) . . . . ?
Rh1 Si2 C14 C13 63.68(19) . . . . ?
C7 P1 C15 C16 -116.0(2) . . . . ?
C8 P1 C15 C16 -11.0(2) . . . . ?
Rh1 P1 C15 C16 123.7(2) . . . . ?
C7 P1 C15 C20 67.3(2) . . . . ?
C8 P1 C15 C20 172.26(19) . . . . ?
Rh1 P1 C15 C20 -53.0(2) . . . . ?
C20 C15 C16 C17 -1.3(4) . . . . ?
P1 C15 C16 C17 -178.0(2) . . . . ?
C15 C16 C17 C18 -0.6(4) . . . . ?
C16 C17 C18 C19 2.0(4) . . . . ?
C17 C18 C19 C20 -1.3(4) . . . . ?
C18 C19 C20 C15 -0.6(4) . . . . ?
C16 C15 C20 C19 2.0(4) . . . . ?
P1 C15 C20 C19 178.9(2) . . . . ?
C1 Si1 C24 C26 -78.7(2) . . . . ?
C21 Si1 C24 C26 164.19(19) . . . . ?
Rh1 Si1 C24 C26 40.2(2) . . . . ?
C1 Si1 C24 C25 47.5(2) . . . . ?
C21 Si1 C24 C25 -69.7(2) . . . . ?
Rh1 Si1 C24 C25 166.30(19) . . . . ?
C14 Si2 C30 C32 -66.8(2) . . . . ?
C27 Si2 C30 C32 50.4(2) . . . . ?
Rh1 Si2 C30 C32 173.98(17) . . . . ?
C14 Si2 C30 C31 164.84(18) . . . . ?
C27 Si2 C30 C31 -77.9(2) . . . . ?
Rh1 Si2 C30 C31 45.62(19) . . . . ?
